data_7241991
loop_
_publ_author_name
'Chatenever, Ana R. K.'
'Ehlke, Beatriz'
'Le Maguer\`es, Pierre'
'Reinheimer, Eric W.'
'Song, Xueling'
'Fei, Honghan'
'Oliver, Scott R. J.'

_publ_section_title
;
 Structural diversity of four lanthanide metal--organic frameworks based
 on 2,6-naphthalenedicarboxylate: synthesis, structures and
 photoluminescent properties
;
_journal_issue 6
_journal_name_full CrystEngComm
_journal_page_first 1388
_journal_page_last 1397
_journal_paper_doi 10.1039/D0CE01448F
_journal_volume 23
_journal_year 2021
_chemical_formula_moiety 'C42 H32 Eu2 N2 O14, C3 H7 N O'
_chemical_formula_sum 'C45 H39 Eu2 N3 O15'
_chemical_formula_weight 1165.71
_space_group_crystal_system monoclinic
_space_group_IT_number 14
_space_group_name_Hall '-P 2yn'
_space_group_name_H-M_alt 'P 1 21/n 1'
_atom_sites_solution_hydrogens geom
_atom_sites_solution_primary dual
_audit_creation_date 2020-07-29
_audit_creation_method
;
Olex2 1.3-ac4
(compiled 2020.03.28 svn.rd84adfe8 for Rigaku Oxford Diffraction, GUI svn.r6032)
;
_audit_update_record
;
2020-09-28 deposited with the CCDC.	2020-12-07 downloaded from the CCDC.
;
_cell_angle_alpha 90
_cell_angle_beta 100.476(2)
_cell_angle_gamma 90
_cell_formula_units_Z 4
_cell_length_a 11.9185(3)
_cell_length_b 21.8730(5)
_cell_length_c 16.5342(4)
_cell_measurement_reflns_used 12687
_cell_measurement_temperature 100.01(10)
_cell_measurement_theta_max 31.2820
_cell_measurement_theta_min 2.9210
_cell_volume 4238.51(18)
_computing_cell_refinement 'CrysAlisPro 1.171.40.23a (Rigaku OD, 2018)'
_computing_data_collection 'CrysAlisPro 1.171.40.23a (Rigaku OD, 2018)'
_computing_data_reduction 'CrysAlisPro 1.171.40.23a (Rigaku OD, 2018)'
_computing_molecular_graphics 'Olex2 1.3-ac4 (Dolomanov et al., 2009)'
_computing_publication_material 'Olex2 1.3-ac4 (Dolomanov et al., 2009)'
_computing_structure_refinement 'SHELXL 2014/3 (Sheldrick, 2015)'
_computing_structure_solution 'ShelXT (Sheldrick, 2015)'
_diffrn_ambient_environment N~2~
_diffrn_ambient_temperature 100.01(10)
_diffrn_detector 'CCD plate'
_diffrn_detector_type HyPix
_diffrn_measured_fraction_theta_full 0.998
_diffrn_measured_fraction_theta_max 0.998
_diffrn_measurement_details
;
List of Runs (angles in degrees, time in seconds):

  # Type    Start    End  Width  t~exp~   \w     \q     \k     \f   Frames
#--------------------------------------------------------------------------
  1  \w    -48.00   8.00   0.50  140.00    --   -5.81 -57.00  30.00  112
  2  \w     -2.00  27.00   0.50  140.00    --   -5.81 -99.00 150.00   58
  3  \w    -78.00  15.00   0.50  140.00    --   -5.81 -76.00 -61.00  186
  4  \w    -14.00  37.00   0.50  140.00    --    4.24 -99.00-180.00  102
;
_diffrn_measurement_device 'four-circle diffractometer'
_diffrn_measurement_device_type 'XtaLAB Synergy, Dualflex, HyPix'
_diffrn_measurement_method '\w scans'
_diffrn_orient_matrix_type 'CrysAlisPro convention (1999,Acta A55,543-557)'
_diffrn_orient_matrix_UB_11 -0.0259923000
_diffrn_orient_matrix_UB_12 -0.0270842000
_diffrn_orient_matrix_UB_13 0.0112796000
_diffrn_orient_matrix_UB_21 0.0397167000
_diffrn_orient_matrix_UB_22 -0.0009140000
_diffrn_orient_matrix_UB_23 0.0375619000
_diffrn_orient_matrix_UB_31 -0.0374682000
_diffrn_orient_matrix_UB_32 0.0178192000
_diffrn_orient_matrix_UB_33 0.0191745000
_diffrn_radiation_monochromator mirror
_diffrn_radiation_probe x-ray
_diffrn_radiation_type 'Mo K\a'
_diffrn_radiation_wavelength 0.71073
_diffrn_reflns_av_R_equivalents 0.0249
_diffrn_reflns_av_unetI/netI 0.0233
_diffrn_reflns_Laue_measured_fraction_full 0.998
_diffrn_reflns_Laue_measured_fraction_max 0.998
_diffrn_reflns_limit_h_max 14
_diffrn_reflns_limit_h_min -14
_diffrn_reflns_limit_k_max 27
_diffrn_reflns_limit_k_min -26
_diffrn_reflns_limit_l_max 20
_diffrn_reflns_limit_l_min -20
_diffrn_reflns_number 30302
_diffrn_reflns_point_group_measured_fraction_full 0.998
_diffrn_reflns_point_group_measured_fraction_max 0.998
_diffrn_reflns_theta_full 25.242
_diffrn_reflns_theta_max 26.367
_diffrn_reflns_theta_min 2.500
_diffrn_source 'micro-focus sealed X-ray tube'
_diffrn_source_type 'PhotonJet (Mo) X-ray Source'
_exptl_absorpt_coefficient_mu 3.009
_exptl_absorpt_correction_T_max 1.00000
_exptl_absorpt_correction_T_min 0.80120
_exptl_absorpt_correction_type multi-scan
_exptl_absorpt_process_details
;
CrysAlisPro 1.171.40.23a (Rigaku Oxford Diffraction, 2018)
Empirical absorption correction using spherical harmonics,
 implemented in SCALE3 ABSPACK scaling algorithm.
;
_exptl_crystal_colour colourless
_exptl_crystal_colour_primary colourless
_exptl_crystal_density_diffrn 1.827
_exptl_crystal_description plate
_exptl_crystal_F_000 2304
_exptl_crystal_size_max 0.062
_exptl_crystal_size_mid 0.047
_exptl_crystal_size_min 0.014
_refine_diff_density_max 0.639
_refine_diff_density_min -0.720
_refine_diff_density_rms 0.085
_refine_ls_extinction_method none
_refine_ls_goodness_of_fit_ref 1.025
_refine_ls_hydrogen_treatment constr
_refine_ls_matrix_type full
_refine_ls_number_parameters 592
_refine_ls_number_reflns 8660
_refine_ls_number_restraints 0
_refine_ls_restrained_S_all 1.025
_refine_ls_R_factor_all 0.0353
_refine_ls_R_factor_gt 0.0220
_refine_ls_shift/su_max 0.003
_refine_ls_shift/su_mean 0.000
_refine_ls_structure_factor_coef Fsqd
_refine_ls_weighting_details 'w=1/[\s^2^(Fo^2^)+(0.0219P)^2^+1.5533P] where P=(Fo^2^+2Fc^2^)/3'
_refine_ls_weighting_scheme calc
_refine_ls_wR_factor_gt 0.0462
_refine_ls_wR_factor_ref 0.0499
_reflns_Friedel_coverage 0.000
_reflns_number_gt 6543
_reflns_number_total 8660
_reflns_threshold_expression 'I > 2\s(I)'
_cod_data_source_file d0ce01448f2.cif
_cod_data_source_block eu-2ndc-dmf
_cod_depositor_comments 'Adding full bibliography for 7241989--7241992.cif.'
_cod_database_code 7241991
_shelxl_version_number 2014-3
_chemical_oxdiff_formula 'Eu C30 H24 N O8'
_shelx_space_group_comment
;
The symmetry employed for this shelxl refinement is uniquely defined
by the following loop, which should always be used as a source of
symmetry information in preference to the above space-group names.
They are only intended as comments.
;
_diffrn_oxdiff_ac4_digest_frames
;
018bac764b4ca6d30d7ec59ed5dd5d299900458e5ed
;
_reflns_odcompleteness_completeness 99.79
_reflns_odcompleteness_iscentric 1
_reflns_odcompleteness_theta 26.32
_olex2_refinement_description
;
1. Fixed Uiso
 At 1.2 times of:
  All C(H) groups
 At 1.5 times of:
  All C(H,H,H) groups
2.a Aromatic/amide H refined with riding coordinates:
 C9(H9), C4(H4), C57(H57), C39(H39), C11(H11), C7(H7), C52(H52), C12(H12),
 C6(H6), C44(H44), C28(H28), C23(H23), C25(H25), C62(H62), C41(H41), C38(H38),
 C36(H36), C20(H20), C26(H26), C43(H43), C21(H21)
2.b Idealised Me refined as rotating group:
 C64(H64A,H64B,H64C), C54(H54A,H54B,H54C), C59(H59A,H59B,H59C), C65(H65A,H65B,
 H65C), C60(H60A,H60B,H60C), C55(H55A,H55B,H55C)
;
_olex2_submission_special_instructions 'No special instructions were received'
_oxdiff_exptl_absorpt_empirical_details
;
Empirical correction (ABSPACK) includes:
- Absorption correction using spherical harmonics
- Frame scaling
;
_oxdiff_exptl_absorpt_empirical_full_max 1.265
_oxdiff_exptl_absorpt_empirical_full_min 0.699

loop_
_space_group_symop_operation_xyz
'x, y, z'
'-x+1/2, y+1/2, -z+1/2'
'-x, -y, -z'
'x-1/2, -y-1/2, z-1/2'

loop_
_atom_site_label
_atom_site_type_symbol
_atom_site_fract_x
_atom_site_fract_y
_atom_site_fract_z
_atom_site_U_iso_or_equiv
_atom_site_adp_type
_atom_site_occupancy
_atom_site_site_symmetry_order
_atom_site_calc_flag
_atom_site_refinement_flags_posn
_atom_site_refinement_flags_adp
_atom_site_refinement_flags_occupancy
_atom_site_disorder_assembly
_atom_site_disorder_group
Eu1 Eu 0.53450(2) 0.45958(2) 0.40208(2) 0.00627(4) Uani 1 1 d . . . . .
Eu2 Eu -0.03610(2) 0.04321(2) 0.59429(2) 0.00633(4) Uani 1 1 d . . . . .
O15 O 0.43222(15) 0.43580(7) 0.50536(10) 0.0100(4) Uani 1 1 d . . . . .
O31 O 0.62052(16) 0.44427(8) 0.29270(11) 0.0137(4) Uani 1 1 d . . . . .
O18 O 0.06620(15) 0.06238(7) 0.48867(10) 0.0099(4) Uani 1 1 d . . . . .
O47 O 0.31236(15) 0.55126(7) 0.48592(10) 0.0120(4) Uani 1 1 d . . . . .
O14 O 0.36021(16) 0.44728(7) 0.61803(10) 0.0135(4) Uani 1 1 d . . . . .
O34 O 1.36535(15) 0.43230(8) 0.19431(10) 0.0143(4) Uani 1 1 d . . . . .
O33 O 1.38214(15) 0.40212(7) 0.32410(10) 0.0117(4) Uani 1 1 d . . . . .
O50 O -0.36922(15) 0.51849(7) 0.12821(10) 0.0110(4) Uani 1 1 d . . . . .
O46 O 0.37598(15) 0.52619(7) 0.37076(10) 0.0104(4) Uani 1 1 d . . . . .
O30 O 0.60299(15) 0.39310(7) 0.17480(10) 0.0098(3) Uani 1 1 d . . . . .
O49 O -0.30642(15) 0.54823(7) 0.01473(10) 0.0117(4) Uani 1 1 d . . . . .
O17 O 0.13327(16) 0.05058(7) 0.37440(10) 0.0124(4) Uani 1 1 d . . . . .
O51 O -0.08542(16) 0.15191(7) 0.56391(11) 0.0171(4) Uani 1 1 d . . . . .
O56 O 0.58989(16) 0.35250(7) 0.40832(11) 0.0165(4) Uani 1 1 d . . . . .
C16 C 0.1229(2) 0.08192(10) 0.43604(15) 0.0099(5) Uani 1 1 d . . . . .
O61 O -0.6196(2) 0.67861(10) 0.33468(13) 0.0319(5) Uani 1 1 d . . . . .
C13 C 0.3728(2) 0.41605(10) 0.55636(14) 0.0096(5) Uani 1 1 d . . . . .
C32 C 1.3251(2) 0.41228(10) 0.25416(15) 0.0093(5) Uani 1 1 d . . . . .
C8 C 0.1790(2) 0.14355(10) 0.44799(15) 0.0100(5) Uani 1 1 d . . . . .
N53 N -0.0932(2) 0.25130(9) 0.60259(15) 0.0209(5) Uani 1 1 d . . . . .
C29 C 0.6598(2) 0.41139(10) 0.24216(14) 0.0086(5) Uani 1 1 d . . . . .
C45 C 0.2986(2) 0.54220(10) 0.40922(15) 0.0103(5) Uani 1 1 d . . . . .
N58 N 0.6108(2) 0.25412(10) 0.44859(15) 0.0225(5) Uani 1 1 d . . . . .
C48 C -0.2931(2) 0.53771(9) 0.09110(15) 0.0098(5) Uani 1 1 d . . . . .
N63 N -0.4959(2) 0.68280(9) 0.24541(15) 0.0202(5) Uani 1 1 d . . . . .
C9 C 0.1704(2) 0.17819(10) 0.51615(15) 0.0108(5) Uani 1 1 d . . . . .
H9 H 0.1313 0.1627 0.5555 0.013 Uiso 1 1 calc R . . . .
C4 C 0.3279(2) 0.31965(10) 0.47621(15) 0.0104(5) Uani 1 1 d . . . . .
H4 H 0.3665 0.3352 0.4367 0.012 Uiso 1 1 calc R . . . .
C24 C 1.1995(2) 0.40119(10) 0.23945(15) 0.0102(5) Uani 1 1 d . . . . .
C3 C 0.3185(2) 0.35433(10) 0.54424(15) 0.0097(5) Uani 1 1 d . . . . .
C35 C 0.1793(2) 0.54888(10) 0.36086(15) 0.0106(5) Uani 1 1 d . . . . .
C40 C -0.1754(2) 0.54756(10) 0.14077(14) 0.0100(5) Uani 1 1 d . . . . .
C57 C 0.5974(2) 0.31307(11) 0.46235(17) 0.0175(6) Uani 1 1 d . . . . .
H57 H 0.5934 0.3254 0.5156 0.021 Uiso 1 1 calc R . . . .
C19 C 0.7845(2) 0.39781(10) 0.26076(15) 0.0104(5) Uani 1 1 d . . . . .
C5 C 0.2791(2) 0.26041(10) 0.46607(15) 0.0113(5) Uani 1 1 d . . . . .
C39 C -0.0814(2) 0.55257(11) 0.09928(15) 0.0127(5) Uani 1 1 d . . . . .
H39 H -0.0942 0.5541 0.0421 0.015 Uiso 1 1 calc R . . . .
C11 C 0.2121(2) 0.27407(11) 0.59601(15) 0.0147(6) Uani 1 1 d . . . . .
H11 H 0.1741 0.2592 0.6363 0.018 Uiso 1 1 calc R . . . .
C7 C 0.2387(2) 0.16633(10) 0.38764(15) 0.0126(5) Uani 1 1 d . . . . .
H7 H 0.2453 0.1426 0.3421 0.015 Uiso 1 1 calc R . . . .
C52 C -0.0867(2) 0.19150(11) 0.61665(17) 0.0167(6) Uani 1 1 d . . . . .
H52 H -0.0828 0.1785 0.6706 0.020 Uiso 1 1 calc R . . . .
C12 C 0.2589(2) 0.33116(11) 0.60428(15) 0.0139(5) Uani 1 1 d . . . . .
H12 H 0.2517 0.3550 0.6496 0.017 Uiso 1 1 calc R . . . .
C6 C 0.2869(2) 0.22369(10) 0.39649(15) 0.0129(5) Uani 1 1 d . . . . .
H6 H 0.3251 0.2386 0.3563 0.016 Uiso 1 1 calc R . . . .
C44 C 0.0854(2) 0.54955(10) 0.40258(15) 0.0125(5) Uani 1 1 d . . . . .
H44 H 0.0981 0.5493 0.4598 0.015 Uiso 1 1 calc R . . . .
C28 C 0.8417(2) 0.39485(10) 0.19616(15) 0.0111(5) Uani 1 1 d . . . . .
H28 H 0.8004 0.3933 0.1427 0.013 Uiso 1 1 calc R . . . .
C23 C 1.1435(2) 0.39629(10) 0.30448(15) 0.0115(5) Uani 1 1 d . . . . .
H23 H 1.1852 0.3945 0.3577 0.014 Uiso 1 1 calc R . . . .
C22 C 1.0233(2) 0.39390(10) 0.29161(15) 0.0107(5) Uani 1 1 d . . . . .
C25 C 1.1378(2) 0.40145(11) 0.15780(15) 0.0137(5) Uani 1 1 d . . . . .
H25 H 1.1765 0.4045 0.1139 0.016 Uiso 1 1 calc R . . . .
C62 C -0.5578(3) 0.65359(13) 0.29302(16) 0.0214(6) Uani 1 1 d . . . . .
H62 H -0.5536 0.6111 0.2947 0.026 Uiso 1 1 calc R . . . .
C41 C -0.1570(2) 0.54783(10) 0.22487(15) 0.0115(5) Uani 1 1 d . . . . .
H41 H -0.2190 0.5454 0.2517 0.014 Uiso 1 1 calc R . . . .
C37 C 0.0492(2) 0.55385(10) 0.23007(15) 0.0101(5) Uani 1 1 d . . . . .
C38 C 0.0278(2) 0.55517(11) 0.14266(15) 0.0126(5) Uani 1 1 d . . . . .
H38 H 0.0886 0.5578 0.1147 0.015 Uiso 1 1 calc R . . . .
C10 C 0.2204(2) 0.23716(10) 0.52699(15) 0.0103(5) Uani 1 1 d . . . . .
C36 C 0.1611(2) 0.55142(10) 0.27662(15) 0.0101(5) Uani 1 1 d . . . . .
H36 H 0.2232 0.5516 0.2497 0.012 Uiso 1 1 calc R . . . .
C64 C -0.4238(3) 0.65023(12) 0.19857(17) 0.0216(6) Uani 1 1 d . . . . .
H64A H -0.4255 0.6074 0.2107 0.032 Uiso 1 1 calc GR . . . .
H64B H -0.3470 0.6651 0.2130 0.032 Uiso 1 1 calc GR . . . .
H64C H -0.4512 0.6566 0.1409 0.032 Uiso 1 1 calc GR . . . .
C20 C 0.8460(2) 0.39721(11) 0.34309(15) 0.0135(5) Uani 1 1 d . . . . .
H20 H 0.8071 0.3992 0.3869 0.016 Uiso 1 1 calc R . . . .
C26 C 1.0219(2) 0.39719(11) 0.14333(15) 0.0135(5) Uani 1 1 d . . . . .
H26 H 0.9821 0.3963 0.0895 0.016 Uiso 1 1 calc R . . . .
C42 C -0.0450(2) 0.55178(10) 0.27192(15) 0.0103(5) Uani 1 1 d . . . . .
C43 C -0.0234(2) 0.55050(10) 0.35916(15) 0.0125(5) Uani 1 1 d . . . . .
H43 H -0.0843 0.5503 0.3872 0.015 Uiso 1 1 calc R . . . .
C21 C 0.9621(2) 0.39369(10) 0.35754(15) 0.0126(5) Uani 1 1 d . . . . .
H21 H 1.0017 0.3911 0.4114 0.015 Uiso 1 1 calc R . . . .
C27 C 0.9615(2) 0.39410(10) 0.20911(15) 0.0107(5) Uani 1 1 d . . . . .
C54 C -0.0938(3) 0.27629(13) 0.52104(19) 0.0288(7) Uani 1 1 d . . . . .
H54A H -0.0271 0.3010 0.5219 0.043 Uiso 1 1 calc GR . . . .
H54B H -0.1608 0.3009 0.5049 0.043 Uiso 1 1 calc GR . . . .
H54C H -0.0941 0.2435 0.4825 0.043 Uiso 1 1 calc GR . . . .
C59 C 0.6138(3) 0.20973(13) 0.5142(2) 0.0345(8) Uani 1 1 d . . . . .
H59A H 0.6159 0.2307 0.5654 0.052 Uiso 1 1 calc GR . . . .
H59B H 0.6805 0.1846 0.5176 0.052 Uiso 1 1 calc GR . . . .
H59C H 0.5468 0.1845 0.5029 0.052 Uiso 1 1 calc GR . . . .
C65 C -0.5003(3) 0.74865(12) 0.2374(2) 0.0363(8) Uani 1 1 d . . . . .
H65A H -0.5553 0.7647 0.2676 0.054 Uiso 1 1 calc GR . . . .
H65B H -0.5220 0.7594 0.1804 0.054 Uiso 1 1 calc GR . . . .
H65C H -0.4265 0.7655 0.2588 0.054 Uiso 1 1 calc GR . . . .
C60 C 0.6191(3) 0.23113(14) 0.3683(2) 0.0379(8) Uani 1 1 d . . . . .
H60A H 0.6106 0.2643 0.3296 0.057 Uiso 1 1 calc GR . . . .
H60B H 0.5599 0.2016 0.3514 0.057 Uiso 1 1 calc GR . . . .
H60C H 0.6922 0.2122 0.3702 0.057 Uiso 1 1 calc GR . . . .
C55 C -0.1011(3) 0.29402(13) 0.6684(2) 0.0336(8) Uani 1 1 d . . . . .
H55A H -0.1723 0.3156 0.6561 0.050 Uiso 1 1 calc GR . . . .
H55B H -0.0392 0.3227 0.6736 0.050 Uiso 1 1 calc GR . . . .
H55C H -0.0970 0.2721 0.7191 0.050 Uiso 1 1 calc GR . . . .

loop_
_atom_site_aniso_label
_atom_site_aniso_U_11
_atom_site_aniso_U_22
_atom_site_aniso_U_33
_atom_site_aniso_U_23
_atom_site_aniso_U_13
_atom_site_aniso_U_12
Eu1 0.00561(8) 0.00571(6) 0.00738(7) -0.00056(4) 0.00092(5) -0.00049(4)
Eu2 0.00555(8) 0.00552(6) 0.00774(7) -0.00075(4) 0.00074(5) -0.00028(4)
O15 0.0102(10) 0.0085(8) 0.0114(9) 0.0008(6) 0.0020(7) -0.0032(7)
O31 0.0109(10) 0.0156(8) 0.0157(9) -0.0040(7) 0.0057(7) -0.0012(7)
O18 0.0117(10) 0.0074(8) 0.0105(9) 0.0003(6) 0.0020(7) -0.0012(7)
O47 0.0111(10) 0.0130(8) 0.0108(9) -0.0017(7) -0.0011(7) 0.0018(7)
O14 0.0189(11) 0.0092(8) 0.0137(9) -0.0023(7) 0.0066(8) -0.0040(7)
O34 0.0114(10) 0.0177(9) 0.0147(9) 0.0054(7) 0.0047(8) 0.0013(7)
O33 0.0088(10) 0.0144(8) 0.0111(9) 0.0000(7) -0.0003(7) -0.0024(7)
O50 0.0100(10) 0.0101(8) 0.0119(9) 0.0001(7) -0.0004(7) -0.0008(7)
O46 0.0093(10) 0.0114(8) 0.0097(8) 0.0000(7) -0.0005(7) 0.0028(7)
O30 0.0080(9) 0.0100(8) 0.0109(9) -0.0008(6) 0.0003(7) 0.0019(7)
O49 0.0100(10) 0.0144(8) 0.0096(9) 0.0023(7) -0.0015(7) -0.0016(7)
O17 0.0161(11) 0.0090(8) 0.0131(9) -0.0031(7) 0.0053(7) -0.0045(7)
O51 0.0180(11) 0.0099(8) 0.0212(10) -0.0020(7) -0.0026(8) 0.0029(7)
O56 0.0169(11) 0.0094(8) 0.0219(10) 0.0004(7) 0.0003(8) 0.0022(7)
C16 0.0054(14) 0.0101(11) 0.0136(12) 0.0019(9) -0.0002(10) 0.0000(9)
O61 0.0320(14) 0.0380(12) 0.0263(12) -0.0018(10) 0.0068(10) 0.0034(10)
C13 0.0083(14) 0.0091(11) 0.0108(12) 0.0005(9) -0.0001(10) 0.0014(9)
C32 0.0107(14) 0.0056(11) 0.0130(13) -0.0027(9) 0.0061(10) 0.0010(9)
C8 0.0086(14) 0.0092(11) 0.0116(12) -0.0002(9) 0.0001(10) 0.0001(9)
N53 0.0216(14) 0.0086(10) 0.0329(14) 0.0021(9) 0.0065(11) 0.0000(9)
C29 0.0110(14) 0.0062(11) 0.0100(12) 0.0032(9) 0.0053(10) -0.0006(9)
C45 0.0092(14) 0.0080(12) 0.0130(13) 0.0013(9) -0.0004(10) -0.0009(9)
N58 0.0241(15) 0.0133(11) 0.0290(13) 0.0029(9) 0.0020(11) 0.0015(9)
C48 0.0095(15) 0.0046(11) 0.0144(13) -0.0002(9) -0.0003(10) 0.0004(9)
N63 0.0210(13) 0.0127(10) 0.0266(13) -0.0023(9) 0.0038(10) 0.0020(10)
C9 0.0104(15) 0.0107(11) 0.0118(12) 0.0026(9) 0.0032(10) -0.0030(10)
C4 0.0103(15) 0.0101(11) 0.0111(12) 0.0015(9) 0.0029(10) -0.0009(10)
C24 0.0073(13) 0.0063(11) 0.0168(13) -0.0006(9) 0.0014(10) 0.0005(9)
C3 0.0082(14) 0.0093(11) 0.0112(12) 0.0007(9) 0.0009(10) -0.0014(9)
C35 0.0110(14) 0.0049(11) 0.0152(13) -0.0016(9) 0.0002(10) 0.0005(9)
C40 0.0104(14) 0.0063(11) 0.0115(12) 0.0011(9) -0.0026(10) 0.0003(9)
C57 0.0121(15) 0.0180(13) 0.0219(15) -0.0020(11) 0.0022(11) 0.0010(10)
C19 0.0102(14) 0.0073(11) 0.0138(12) 0.0010(9) 0.0027(10) -0.0020(9)
C5 0.0108(15) 0.0110(12) 0.0121(12) 0.0016(9) 0.0022(10) -0.0009(10)
C39 0.0142(15) 0.0127(11) 0.0107(12) 0.0029(9) 0.0009(10) -0.0005(10)
C11 0.0169(16) 0.0157(12) 0.0135(13) 0.0000(10) 0.0078(11) -0.0053(11)
C7 0.0180(16) 0.0111(12) 0.0095(12) -0.0011(9) 0.0047(11) -0.0023(10)
C52 0.0137(15) 0.0141(13) 0.0225(15) 0.0014(11) 0.0036(11) 0.0022(10)
C12 0.0162(16) 0.0135(12) 0.0133(13) -0.0017(10) 0.0059(11) -0.0013(10)
C6 0.0156(16) 0.0124(12) 0.0119(13) -0.0009(9) 0.0054(11) -0.0043(10)
C44 0.0140(15) 0.0133(12) 0.0098(12) -0.0017(9) 0.0008(10) 0.0019(10)
C28 0.0131(14) 0.0105(11) 0.0088(12) -0.0020(9) -0.0006(10) 0.0019(10)
C23 0.0130(15) 0.0086(11) 0.0126(12) 0.0003(9) 0.0010(10) -0.0015(10)
C22 0.0082(14) 0.0077(11) 0.0154(13) 0.0005(9) 0.0000(10) -0.0016(9)
C25 0.0129(15) 0.0144(12) 0.0149(13) 0.0002(10) 0.0058(11) -0.0003(10)
C62 0.0247(17) 0.0209(14) 0.0163(14) 0.0004(11) -0.0028(12) 0.0021(12)
C41 0.0107(14) 0.0071(11) 0.0158(13) -0.0004(9) 0.0004(10) -0.0005(9)
C37 0.0105(14) 0.0044(10) 0.0141(12) 0.0003(9) -0.0011(10) -0.0010(9)
C38 0.0115(15) 0.0139(11) 0.0123(12) 0.0005(10) 0.0022(10) -0.0014(10)
C10 0.0086(14) 0.0093(11) 0.0123(12) 0.0015(9) 0.0003(10) -0.0021(9)
C36 0.0105(14) 0.0058(10) 0.0138(12) -0.0011(9) 0.0021(10) -0.0006(9)
C64 0.0214(17) 0.0211(14) 0.0214(15) -0.0046(11) 0.0013(12) -0.0006(12)
C20 0.0130(15) 0.0144(12) 0.0142(13) 0.0003(10) 0.0054(11) 0.0008(10)
C26 0.0129(15) 0.0161(12) 0.0105(12) -0.0018(10) -0.0001(10) 0.0005(10)
C42 0.0121(14) 0.0062(10) 0.0117(12) -0.0001(9) 0.0001(10) 0.0011(10)
C43 0.0118(15) 0.0126(11) 0.0131(12) -0.0023(10) 0.0025(10) 0.0006(10)
C21 0.0143(15) 0.0137(12) 0.0094(12) 0.0014(9) 0.0006(10) -0.0004(10)
C27 0.0108(14) 0.0089(11) 0.0126(13) -0.0006(9) 0.0025(10) -0.0009(9)
C54 0.0284(19) 0.0183(14) 0.0375(18) 0.0042(12) 0.0001(14) -0.0006(12)
C59 0.038(2) 0.0214(15) 0.041(2) 0.0083(13) -0.0005(16) -0.0013(14)
C65 0.0359(19) 0.0125(13) 0.064(2) -0.0033(14) 0.0171(18) -0.0030(14)
C60 0.054(3) 0.0203(15) 0.039(2) -0.0039(13) 0.0077(17) 0.0045(15)
C55 0.042(2) 0.0157(14) 0.046(2) -0.0063(13) 0.0148(17) 0.0022(13)

loop_
_atom_type_symbol
_atom_type_description
_atom_type_scat_dispersion_real
_atom_type_scat_dispersion_imag
_atom_type_scat_source
C C 0.0033 0.0016 'International Tables Vol C Tables 4.2.6.8 and 6.1.1.4'
H H 0.0000 0.0000 'International Tables Vol C Tables 4.2.6.8 and 6.1.1.4'
Eu Eu -0.1578 3.6682 'International Tables Vol C Tables 4.2.6.8 and 6.1.1.4'
N N 0.0061 0.0033 'International Tables Vol C Tables 4.2.6.8 and 6.1.1.4'
O O 0.0106 0.0060 'International Tables Vol C Tables 4.2.6.8 and 6.1.1.4'

loop_
_geom_angle_atom_site_label_1
_geom_angle_atom_site_label_2
_geom_angle_atom_site_label_3
_geom_angle
_geom_angle_site_symmetry_1
_geom_angle_site_symmetry_3
_geom_angle_publ_flag
O15 Eu1 Eu1 35.92(3) 3_666 3_666 ?
O15 Eu1 Eu1 43.65(4) . 3_666 ?
O15 Eu1 O15 79.58(6) . 3_666 ?
O15 Eu1 O47 80.55(6) . 3_666 ?
O15 Eu1 O14 129.41(5) . 3_666 ?
O15 Eu1 O33 80.23(6) . 1_455 ?
O15 Eu1 O46 78.15(6) . . ?
O15 Eu1 O56 85.87(6) . . ?
O15 Eu1 C13 104.90(6) . 3_666 ?
O15 Eu1 C13 25.32(6) 3_666 3_666 ?
O31 Eu1 Eu1 157.66(4) . 3_666 ?
O31 Eu1 O15 121.99(5) . 3_666 ?
O31 Eu1 O15 158.01(6) . . ?
O31 Eu1 O47 102.36(6) . 3_666 ?
O31 Eu1 O14 72.31(6) . 3_666 ?
O31 Eu1 O33 84.31(6) . 1_455 ?
O31 Eu1 O46 112.10(6) . . ?
O31 Eu1 O56 74.45(6) . . ?
O31 Eu1 C13 96.72(6) . 3_666 ?
O47 Eu1 Eu1 69.20(4) 3_666 3_666 ?
O47 Eu1 O15 68.51(5) 3_666 3_666 ?
O47 Eu1 O14 81.25(6) 3_666 3_666 ?
O47 Eu1 O33 140.74(6) 3_666 1_455 ?
O47 Eu1 O46 134.82(6) 3_666 . ?
O47 Eu1 O56 72.85(6) 3_666 . ?
O47 Eu1 C13 73.07(6) 3_666 3_666 ?
O14 Eu1 Eu1 85.77(4) 3_666 3_666 ?
O14 Eu1 O15 49.84(5) 3_666 3_666 ?
O14 Eu1 C13 24.53(6) 3_666 3_666 ?
O33 Eu1 Eu1 115.62(4) 1_455 3_666 ?
O33 Eu1 O15 139.49(5) 1_455 3_666 ?
O33 Eu1 O14 136.40(6) 1_455 3_666 ?
O33 Eu1 O56 71.91(6) 1_455 . ?
O33 Eu1 C13 145.34(6) 1_455 3_666 ?
O46 Eu1 Eu1 67.84(4) . 3_666 ?
O46 Eu1 O15 68.72(5) . 3_666 ?
O46 Eu1 O14 82.33(6) . 3_666 ?
O46 Eu1 O33 72.97(6) . 1_455 ?
O46 Eu1 O56 143.33(6) . . ?
O46 Eu1 C13 74.66(6) . 3_666 ?
O56 Eu1 Eu1 119.84(4) . 3_666 ?
O56 Eu1 O15 140.36(6) . 3_666 ?
O56 Eu1 O14 131.76(6) . 3_666 ?
O56 Eu1 C13 141.84(7) . 3_666 ?
C13 Eu1 Eu1 61.25(5) 3_666 3_666 ?
O18 Eu2 Eu2 36.42(3) 3_556 3_556 ?
O18 Eu2 Eu2 42.73(4) . 3_556 ?
O18 Eu2 O18 79.15(6) . 3_556 ?
O18 Eu2 O50 75.62(6) . 4_666 ?
O18 Eu2 O30 84.73(6) . 4_566 ?
O18 Eu2 O49 82.62(6) . 2_445 ?
O18 Eu2 O17 129.48(5) . 3_556 ?
O18 Eu2 O51 79.26(6) . . ?
O18 Eu2 C16 104.73(6) . 3_556 ?
O18 Eu2 C16 25.59(6) 3_556 3_556 ?
O18 Eu2 C29 96.15(6) . 4_566 ?
O18 Eu2 C29 131.85(5) 3_556 4_566 ?
O34 Eu2 Eu2 157.75(4) 4_466 3_556 ?
O34 Eu2 O18 122.71(6) 4_466 3_556 ?
O34 Eu2 O18 155.98(6) 4_466 . ?
O34 Eu2 O50 118.97(6) 4_466 4_666 ?
O34 Eu2 O30 81.59(6) 4_466 4_566 ?
O34 Eu2 O49 95.80(6) 4_466 2_445 ?
O34 Eu2 O17 73.51(6) 4_466 3_556 ?
O34 Eu2 O51 77.60(6) 4_466 . ?
O34 Eu2 C16 97.59(7) 4_466 3_556 ?
O34 Eu2 C29 76.86(6) 4_466 4_566 ?
O50 Eu2 Eu2 67.38(4) 4_666 3_556 ?
O50 Eu2 O18 70.16(5) 4_666 3_556 ?
O50 Eu2 O17 83.27(6) 4_666 3_556 ?
O50 Eu2 O51 138.38(6) 4_666 . ?
O50 Eu2 C16 76.43(6) 4_666 3_556 ?
O50 Eu2 C29 62.40(6) 4_666 4_566 ?
O30 Eu2 Eu2 120.13(4) 4_566 3_556 ?
O30 Eu2 O18 143.79(5) 4_566 3_556 ?
O30 Eu2 O50 74.53(6) 4_566 4_666 ?
O30 Eu2 O17 132.72(6) 4_566 3_556 ?
O30 Eu2 O51 70.55(6) 4_566 . ?
O30 Eu2 C16 146.04(6) 4_566 3_556 ?
O30 Eu2 C29 19.59(5) 4_566 4_566 ?
O49 Eu2 Eu2 70.72(4) 2_445 3_556 ?
O49 Eu2 O18 68.56(5) 2_445 3_556 ?
O49 Eu2 O50 136.10(5) 2_445 4_666 ?
O49 Eu2 O30 141.06(5) 2_445 4_566 ?
O49 Eu2 O17 81.94(6) 2_445 3_556 ?
O49 Eu2 O51 70.95(6) 2_445 . ?
O49 Eu2 C16 72.91(6) 2_445 3_556 ?
O49 Eu2 C29 159.13(6) 2_445 4_566 ?
O17 Eu2 Eu2 86.81(4) 3_556 3_556 ?
O17 Eu2 O18 50.44(5) 3_556 3_556 ?
O17 Eu2 O51 137.75(6) 3_556 . ?
O17 Eu2 C16 24.89(6) 3_556 3_556 ?
O17 Eu2 C29 113.74(6) 3_556 4_566 ?
O51 Eu2 Eu2 112.59(4) . 3_556 ?
O51 Eu2 O18 135.97(5) . 3_556 ?
O51 Eu2 C16 142.78(7) . 3_556 ?
O51 Eu2 C29 88.31(6) . 4_566 ?
C16 Eu2 Eu2 62.01(5) 3_556 3_556 ?
C16 Eu2 C29 127.02(6) 3_556 4_566 ?
C29 Eu2 Eu2 121.72(4) 4_566 3_556 ?
Eu1 O15 Eu1 100.43(5) . 3_666 ?
C13 O15 Eu1 172.15(15) . . ?
C13 O15 Eu1 87.41(13) . 3_666 ?
C29 O31 Eu1 153.58(15) . . ?
Eu2 O18 Eu2 100.85(6) . 3_556 ?
C16 O18 Eu2 170.34(15) . . ?
C16 O18 Eu2 88.72(13) . 3_556 ?
C45 O47 Eu1 135.30(16) . 3_666 ?
C13 O14 Eu1 101.67(14) . 3_666 ?
C32 O34 Eu2 169.77(17) . 4_765 ?
C32 O33 Eu1 129.72(15) . 1_655 ?
C48 O50 Eu2 136.04(15) . 4_565 ?
C45 O46 Eu1 133.49(15) . . ?
C29 O30 Eu2 121.13(14) . 4_665 ?
C48 O49 Eu2 133.86(16) . 2_455 ?
C16 O17 Eu2 99.51(14) . 3_556 ?
C52 O51 Eu2 124.35(16) . . ?
C57 O56 Eu1 133.47(17) . . ?
O18 C16 Eu2 65.69(12) . 3_556 ?
O18 C16 C8 119.5(2) . . ?
O17 C16 Eu2 55.60(12) . 3_556 ?
O17 C16 O18 121.2(2) . . ?
O17 C16 C8 119.4(2) . . ?
C8 C16 Eu2 173.53(17) . 3_556 ?
O15 C13 Eu1 67.26(12) . 3_666 ?
O15 C13 C3 119.8(2) . . ?
O14 C13 Eu1 53.80(12) . 3_666 ?
O14 C13 O15 121.0(2) . . ?
O14 C13 C3 119.1(2) . . ?
C3 C13 Eu1 172.87(17) . 3_666 ?
O34 C32 C24 116.4(2) . . ?
O33 C32 O34 124.7(2) . . ?
O33 C32 C24 118.9(2) . . ?
C9 C8 C16 120.3(2) . . ?
C9 C8 C7 120.3(2) . . ?
C7 C8 C16 119.4(2) . . ?
C52 N53 C54 121.5(2) . . ?
C52 N53 C55 120.8(2) . . ?
C55 N53 C54 117.6(2) . . ?
O31 C29 Eu2 91.26(15) . 4_665 ?
O31 C29 O30 124.4(2) . . ?
O31 C29 C19 117.1(2) . . ?
O30 C29 Eu2 39.29(11) . 4_665 ?
O30 C29 C19 118.3(2) . . ?
C19 C29 Eu2 140.96(15) . 4_665 ?
O47 C45 C35 117.1(2) . . ?
O46 C45 O47 125.2(2) . . ?
O46 C45 C35 117.7(2) . . ?
C57 N58 C59 120.7(2) . . ?
C57 N58 C60 121.9(2) . . ?
C60 N58 C59 117.3(2) . . ?
O50 C48 O49 125.3(2) . . ?
O50 C48 C40 117.7(2) . . ?
O49 C48 C40 117.0(2) . . ?
C62 N63 C64 121.7(2) . . ?
C62 N63 C65 121.0(3) . . ?
C64 N63 C65 117.2(3) . . ?
C8 C9 H9 119.6 . . ?
C8 C9 C10 120.8(2) . . ?
C10 C9 H9 119.6 . . ?
C3 C4 H4 119.8 . . ?
C3 C4 C5 120.5(2) . . ?
C5 C4 H4 119.8 . . ?
C23 C24 C32 120.2(2) . . ?
C23 C24 C25 120.5(2) . . ?
C25 C24 C32 119.1(2) . . ?
C4 C3 C13 120.6(2) . . ?
C4 C3 C12 120.1(2) . . ?
C12 C3 C13 119.3(2) . . ?
C44 C35 C45 119.7(2) . . ?
C36 C35 C45 120.2(2) . . ?
C36 C35 C44 120.0(2) . . ?
C39 C40 C48 119.1(2) . . ?
C41 C40 C48 121.0(2) . . ?
C41 C40 C39 119.8(2) . . ?
O56 C57 N58 123.5(3) . . ?
O56 C57 H57 118.3 . . ?
N58 C57 H57 118.3 . . ?
C28 C19 C29 117.8(2) . . ?
C28 C19 C20 120.2(2) . . ?
C20 C19 C29 121.3(2) . . ?
C4 C5 C6 121.8(2) . . ?
C4 C5 C10 119.2(2) . . ?
C6 C5 C10 119.0(2) . . ?
C40 C39 H39 119.7 . . ?
C38 C39 C40 120.6(2) . . ?
C38 C39 H39 119.7 . . ?
C12 C11 H11 119.5 . . ?
C12 C11 C10 121.0(2) . . ?
C10 C11 H11 119.5 . . ?
C8 C7 H7 120.0 . . ?
C6 C7 C8 119.9(2) . . ?
C6 C7 H7 120.0 . . ?
O51 C52 N53 125.2(3) . . ?
O51 C52 H52 117.4 . . ?
N53 C52 H52 117.4 . . ?
C3 C12 H12 119.8 . . ?
C11 C12 C3 120.4(2) . . ?
C11 C12 H12 119.8 . . ?
C5 C6 H6 119.5 . . ?
C7 C6 C5 120.9(2) . . ?
C7 C6 H6 119.5 . . ?
C35 C44 H44 119.9 . . ?
C43 C44 C35 120.2(2) . . ?
C43 C44 H44 119.9 . . ?
C19 C28 H28 119.4 . . ?
C19 C28 C27 121.2(2) . . ?
C27 C28 H28 119.4 . . ?
C24 C23 H23 119.6 . . ?
C24 C23 C22 120.7(2) . . ?
C22 C23 H23 119.6 . . ?
C23 C22 C21 122.3(2) . . ?
C23 C22 C27 118.5(2) . . ?
C21 C22 C27 119.1(2) . . ?
C24 C25 H25 119.9 . . ?
C26 C25 C24 120.1(2) . . ?
C26 C25 H25 119.9 . . ?
O61 C62 N63 124.8(3) . . ?
O61 C62 H62 117.6 . . ?
N63 C62 H62 117.6 . . ?
C40 C41 H41 119.4 . . ?
C40 C41 C42 121.2(2) . . ?
C42 C41 H41 119.4 . . ?
C38 C37 C42 118.9(2) . . ?
C36 C37 C38 122.1(2) . . ?
C36 C37 C42 118.9(2) . . ?
C39 C38 C37 120.7(2) . . ?
C39 C38 H38 119.7 . . ?
C37 C38 H38 119.7 . . ?
C9 C10 C5 119.0(2) . . ?
C11 C10 C9 122.1(2) . . ?
C11 C10 C5 118.9(2) . . ?
C35 C36 C37 120.9(2) . . ?
C35 C36 H36 119.5 . . ?
C37 C36 H36 119.5 . . ?
N63 C64 H64A 109.5 . . ?
N63 C64 H64B 109.5 . . ?
N63 C64 H64C 109.5 . . ?
H64A C64 H64B 109.5 . . ?
H64A C64 H64C 109.5 . . ?
H64B C64 H64C 109.5 . . ?
C19 C20 H20 120.1 . . ?
C21 C20 C19 119.9(2) . . ?
C21 C20 H20 120.1 . . ?
C25 C26 H26 119.6 . . ?
C25 C26 C27 120.8(2) . . ?
C27 C26 H26 119.6 . . ?
C41 C42 C37 118.8(2) . . ?
C43 C42 C41 122.3(2) . . ?
C43 C42 C37 118.8(2) . . ?
C44 C43 C42 121.0(2) . . ?
C44 C43 H43 119.5 . . ?
C42 C43 H43 119.5 . . ?
C22 C21 H21 119.6 . . ?
C20 C21 C22 120.9(2) . . ?
C20 C21 H21 119.6 . . ?
C28 C27 C22 118.6(2) . . ?
C28 C27 C26 121.9(2) . . ?
C26 C27 C22 119.3(2) . . ?
N53 C54 H54A 109.5 . . ?
N53 C54 H54B 109.5 . . ?
N53 C54 H54C 109.5 . . ?
H54A C54 H54B 109.5 . . ?
H54A C54 H54C 109.5 . . ?
H54B C54 H54C 109.5 . . ?
N58 C59 H59A 109.5 . . ?
N58 C59 H59B 109.5 . . ?
N58 C59 H59C 109.5 . . ?
H59A C59 H59B 109.5 . . ?
H59A C59 H59C 109.5 . . ?
H59B C59 H59C 109.5 . . ?
N63 C65 H65A 109.5 . . ?
N63 C65 H65B 109.5 . . ?
N63 C65 H65C 109.5 . . ?
H65A C65 H65B 109.5 . . ?
H65A C65 H65C 109.5 . . ?
H65B C65 H65C 109.5 . . ?
N58 C60 H60A 109.5 . . ?
N58 C60 H60B 109.5 . . ?
N58 C60 H60C 109.5 . . ?
H60A C60 H60B 109.5 . . ?
H60A C60 H60C 109.5 . . ?
H60B C60 H60C 109.5 . . ?
N53 C55 H55A 109.5 . . ?
N53 C55 H55B 109.5 . . ?
N53 C55 H55C 109.5 . . ?
H55A C55 H55B 109.5 . . ?
H55A C55 H55C 109.5 . . ?
H55B C55 H55C 109.5 . . ?

loop_
_geom_bond_atom_site_label_1
_geom_bond_atom_site_label_2
_geom_bond_distance
_geom_bond_site_symmetry_2
_geom_bond_publ_flag
Eu1 Eu1 3.9061(2) 3_666 ?
Eu1 O15 2.3302(16) . ?
Eu1 O15 2.7415(16) 3_666 ?
Eu1 O31 2.2600(17) . ?
Eu1 O47 2.3638(17) 3_666 ?
Eu1 O14 2.4469(16) 3_666 ?
Eu1 O33 2.3849(17) 1_455 ?
Eu1 O46 2.3674(17) . ?
Eu1 O56 2.4305(16) . ?
Eu1 C13 2.970(2) 3_666 ?
Eu2 Eu2 3.8746(2) 3_556 ?
Eu2 O18 2.6768(16) 3_556 ?
Eu2 O18 2.3423(16) . ?
Eu2 O34 2.2600(17) 4_466 ?
Eu2 O50 2.3847(17) 4_666 ?
Eu2 O30 2.3788(17) 4_566 ?
Eu2 O49 2.3567(17) 2_445 ?
Eu2 O17 2.4569(16) 3_556 ?
Eu2 O51 2.4787(16) . ?
Eu2 C16 2.936(2) 3_556 ?
Eu2 C29 3.216(2) 4_566 ?
O15 Eu1 2.7415(16) 3_666 ?
O15 C13 1.272(3) . ?
O31 C29 1.256(3) . ?
O18 Eu2 2.6769(15) 3_556 ?
O18 C16 1.269(3) . ?
O47 Eu1 2.3638(17) 3_666 ?
O47 C45 1.264(3) . ?
O14 Eu1 2.4469(16) 3_666 ?
O14 C13 1.259(3) . ?
O34 Eu2 2.2599(17) 4_765 ?
O34 C32 1.255(3) . ?
O33 Eu1 2.3849(17) 1_655 ?
O33 C32 1.250(3) . ?
O50 Eu2 2.3847(17) 4_565 ?
O50 C48 1.256(3) . ?
O46 C45 1.261(3) . ?
O30 Eu2 2.3787(16) 4_665 ?
O30 C29 1.259(3) . ?
O49 Eu2 2.3567(17) 2_455 ?
O49 C48 1.265(3) . ?
O17 Eu2 2.4568(16) 3_556 ?
O17 C16 1.253(3) . ?
O51 C52 1.231(3) . ?
O56 C57 1.233(3) . ?
C16 Eu2 2.937(2) 3_556 ?
C16 C8 1.502(3) . ?
O61 C62 1.225(4) . ?
C13 Eu1 2.970(2) 3_666 ?
C13 C3 1.495(3) . ?
C32 C24 1.492(4) . ?
C8 C9 1.377(3) . ?
C8 C7 1.417(3) . ?
N53 C52 1.328(3) . ?
N53 C54 1.454(4) . ?
N53 C55 1.451(4) . ?
C29 Eu2 3.216(2) 4_665 ?
C29 C19 1.492(4) . ?
C45 C35 1.506(4) . ?
N58 C57 1.324(3) . ?
N58 C59 1.451(4) . ?
N58 C60 1.440(4) . ?
C48 C40 1.507(3) . ?
N63 C62 1.335(4) . ?
N63 C64 1.444(4) . ?
N63 C65 1.446(3) . ?
C9 H9 0.9300 . ?
C9 C10 1.419(3) . ?
C4 H4 0.9300 . ?
C4 C3 1.378(3) . ?
C4 C5 1.417(3) . ?
C24 C23 1.369(3) . ?
C24 C25 1.415(3) . ?
C3 C12 1.415(3) . ?
C35 C44 1.418(4) . ?
C35 C36 1.371(3) . ?
C40 C39 1.420(4) . ?
C40 C41 1.368(3) . ?
C57 H57 0.9300 . ?
C19 C28 1.369(3) . ?
C19 C20 1.424(3) . ?
C5 C6 1.420(3) . ?
C5 C10 1.421(3) . ?
C39 H39 0.9300 . ?
C39 C38 1.368(4) . ?
C11 H11 0.9300 . ?
C11 C12 1.365(3) . ?
C11 C10 1.416(3) . ?
C7 H7 0.9300 . ?
C7 C6 1.377(3) . ?
C52 H52 0.9300 . ?
C12 H12 0.9300 . ?
C6 H6 0.9300 . ?
C44 H44 0.9300 . ?
C44 C43 1.364(4) . ?
C28 H28 0.9300 . ?
C28 C27 1.405(4) . ?
C23 H23 0.9300 . ?
C23 C22 1.411(4) . ?
C22 C21 1.418(4) . ?
C22 C27 1.428(3) . ?
C25 H25 0.9300 . ?
C25 C26 1.362(4) . ?
C62 H62 0.9300 . ?
C41 H41 0.9300 . ?
C41 C42 1.420(4) . ?
C37 C38 1.421(3) . ?
C37 C36 1.415(4) . ?
C37 C42 1.423(3) . ?
C38 H38 0.9300 . ?
C36 H36 0.9300 . ?
C64 H64A 0.9600 . ?
C64 H64B 0.9600 . ?
C64 H64C 0.9600 . ?
C20 H20 0.9300 . ?
C20 C21 1.363(4) . ?
C26 H26 0.9300 . ?
C26 C27 1.411(4) . ?
C42 C43 1.419(3) . ?
C43 H43 0.9300 . ?
C21 H21 0.9300 . ?
C54 H54A 0.9600 . ?
C54 H54B 0.9600 . ?
C54 H54C 0.9600 . ?
C59 H59A 0.9600 . ?
C59 H59B 0.9600 . ?
C59 H59C 0.9600 . ?
C65 H65A 0.9600 . ?
C65 H65B 0.9600 . ?
C65 H65C 0.9600 . ?
C60 H60A 0.9600 . ?
C60 H60B 0.9600 . ?
C60 H60C 0.9600 . ?
C55 H55A 0.9600 . ?
C55 H55B 0.9600 . ?
C55 H55C 0.9600 . ?
